data_7106364
loop_
_publ_author_name
'Hayato Tsurugi'
'Haruki Nagae'
'Kazushi Mashima'

_publ_section_title
;
 First isolation of fully delocalized mixed-valent imido-bridged [Ti2]7+
 complexes by one-electron reduction of [(C5R5)TiCl]2(m-NAr)2
;
_journal_name_full Chem.Commun.
_journal_page_first 5620
_journal_paper_doi 10.1039/c1cc10757g
_journal_volume 47
_journal_year 2011
_chemical_formula_moiety 'C16 H17 Cl2 F6 N Si Ti'
_chemical_formula_sum 'C16 H17 Cl2 F6 N Si Ti'
_chemical_formula_weight 484.20
_chemical_name_common 3a
_chemical_name_systematic
;
?
;
_space_group_IT_number 14
_symmetry_cell_setting monoclinic
_symmetry_Int_Tables_number 14
_symmetry_space_group_name_Hall '-P 2yab'
_symmetry_space_group_name_H-M 'P 1 21/a 1'
_atom_sites_solution_hydrogens geom
_atom_sites_solution_primary direct
_atom_sites_solution_secondary difmap
_audit_creation_method SHELXL-97
_cell_angle_alpha 90.00
_cell_angle_beta 110.026(7)
_cell_angle_gamma 90.00
_cell_formula_units_Z 4
_cell_length_a 8.519(6)
_cell_length_b 23.699(15)
_cell_length_c 10.892(7)
_cell_measurement_reflns_used 4144
_cell_measurement_temperature 113(2)
_cell_measurement_theta_max 27.5
_cell_measurement_theta_min 3.1
_cell_volume 2066(2)
_computing_cell_refinement CrystalClear
_computing_data_collection CrystalClear
_computing_data_reduction CrystalStructure
_computing_molecular_graphics ORTEP-III
_computing_publication_material 'CrystalStructure 3.8'
_computing_structure_refinement SHELXL
_computing_structure_solution SHELXS97
_diffrn_ambient_temperature 113(2)
_diffrn_detector_area_resol_mean 7.31
_diffrn_measured_fraction_theta_full 0.984
_diffrn_measured_fraction_theta_max 0.984
_diffrn_measurement_device_type 'Rigaku Mercury'
_diffrn_measurement_method \w
_diffrn_radiation_monochromator graphite
_diffrn_radiation_source 'fine-focus sealed tube'
_diffrn_radiation_type MoK\a
_diffrn_radiation_wavelength 0.71075
_diffrn_reflns_av_R_equivalents 0.0484
_diffrn_reflns_av_sigmaI/netI 0.0421
_diffrn_reflns_limit_h_max 11
_diffrn_reflns_limit_h_min -10
_diffrn_reflns_limit_k_max 30
_diffrn_reflns_limit_k_min -30
_diffrn_reflns_limit_l_max 14
_diffrn_reflns_limit_l_min -14
_diffrn_reflns_number 19168
_diffrn_reflns_theta_full 27.45
_diffrn_reflns_theta_max 27.45
_diffrn_reflns_theta_min 3.07
_exptl_absorpt_coefficient_mu 0.784
_exptl_absorpt_correction_T_max 0.8464
_exptl_absorpt_correction_T_min 0.7445
_exptl_absorpt_correction_type multi-scan
_exptl_absorpt_process_details 'Jacobson, R. (1998) Private communication'
_exptl_crystal_colour yellow
_exptl_crystal_density_diffrn 1.557
_exptl_crystal_density_method 'not measured'
_exptl_crystal_description block
_exptl_crystal_F_000 976
_exptl_crystal_size_max 0.40
_exptl_crystal_size_mid 0.24
_exptl_crystal_size_min 0.22
_refine_diff_density_max 1.036
_refine_diff_density_min -0.896
_refine_diff_density_rms 0.184
_refine_ls_extinction_method none
_refine_ls_goodness_of_fit_ref 1.119
_refine_ls_hydrogen_treatment constr
_refine_ls_matrix_type full
_refine_ls_number_parameters 245
_refine_ls_number_reflns 4645
_refine_ls_number_restraints 0
_refine_ls_restrained_S_all 1.119
_refine_ls_R_factor_all 0.0798
_refine_ls_R_factor_gt 0.0608
_refine_ls_shift/su_max 0.000
_refine_ls_shift/su_mean 0.000
_refine_ls_structure_factor_coef Fsqd
_refine_ls_weighting_details 'calc w=1/[\s^2^(Fo^2^)+(0.1235P)^2^+0.8152P] where P=(Fo^2^+2Fc^2^)/3'
_refine_ls_weighting_scheme calc
_refine_ls_wR_factor_gt 0.1735
_refine_ls_wR_factor_ref 0.2014
_reflns_number_gt 3572
_reflns_number_total 4645
_reflns_threshold_expression >2sigma(I)
_cod_data_source_file c1cc10757g.txt
_cod_data_source_block shelxl
_cod_database_code 7106364

loop_
_symmetry_equiv_pos_as_xyz
'x, y, z'
'-x+1/2, y+1/2, -z'
'-x, -y, -z'
'x-1/2, -y-1/2, z'

loop_
_atom_site_label
_atom_site_type_symbol
_atom_site_fract_x
_atom_site_fract_y
_atom_site_fract_z
_atom_site_U_iso_or_equiv
_atom_site_adp_type
_atom_site_occupancy
_atom_site_symmetry_multiplicity
_atom_site_calc_flag
_atom_site_refinement_flags
_atom_site_disorder_assembly
_atom_site_disorder_group
Ti1 Ti 0.85802(7) 0.05849(2) 0.65141(5) 0.0239(2) Uani 1 1 d . . .
Cl1 Cl 1.08036(11) 0.10100(4) 0.62062(9) 0.0322(2) Uani 1 1 d . . .
Cl2 Cl 0.68434(11) 0.03765(4) 0.44636(8) 0.0363(3) Uani 1 1 d . . .
Si1 Si 0.65243(12) 0.17552(4) 0.60162(9) 0.0286(3) Uani 1 1 d . . .
F1 F 0.3996(4) 0.05508(14) 0.9885(4) 0.0826(11) Uani 1 1 d . . .
F2 F 0.3123(3) 0.13915(17) 0.9526(3) 0.0730(10) Uani 1 1 d . . .
F3 F 0.4596(3) 0.11485(14) 1.1455(2) 0.0636(8) Uani 1 1 d . . .
F4 F 1.1632(4) 0.1699(2) 1.1686(4) 0.1041(16) Uani 1 1 d . . .
F5 F 1.0166(4) 0.18512(15) 1.2823(3) 0.0735(10) Uani 1 1 d . . .
F6 F 1.0204(6) 0.24511(15) 1.1418(4) 0.1172(18) Uani 1 1 d . . .
N1 N 0.7549(4) 0.11896(11) 0.7113(3) 0.0254(6) Uani 1 1 d . . .
C1 C 0.7467(4) 0.12832(14) 0.8389(3) 0.0255(7) Uani 1 1 d . . .
C2 C 0.6042(4) 0.11482(14) 0.8680(3) 0.0295(7) Uani 1 1 d . . .
H1 H 0.4985 0.0952 0.7944 0.036 Uiso 1 1 d . . .
C3 C 0.5993(4) 0.12448(15) 0.9925(3) 0.0319(7) Uani 1 1 d . . .
C4 C 0.7331(4) 0.14864(15) 1.0898(3) 0.0306(7) Uani 1 1 d . . .
H2 H 0.7301 0.1497 1.1776 0.037 Uiso 1 1 d . . .
C5 C 0.8741(4) 0.16277(15) 1.0608(3) 0.0297(7) Uani 1 1 d . . .
C6 C 0.8818(4) 0.15291(14) 0.9366(3) 0.0279(7) Uani 1 1 d . . .
H3 H 0.9834 0.1632 0.9231 0.035 Uiso 1 1 d . . .
C7 C 0.4452(5) 0.10842(19) 1.0215(4) 0.0421(9) Uani 1 1 d . . .
C8 C 1.0172(5) 0.19119(17) 1.1617(4) 0.0384(9) Uani 1 1 d . . .
C9 C 0.8203(5) 0.00454(15) 0.8191(4) 0.0365(8) Uani 1 1 d . . .
H4 H 0.7380 0.0153 0.8628 0.045 Uiso 1 1 d . . .
C10 C 0.9871(5) 0.02268(15) 0.8607(3) 0.0340(8) Uani 1 1 d . . .
H5 H 1.0473 0.0527 0.9353 0.042 Uiso 1 1 d . . .
C11 C 1.0639(5) -0.00426(16) 0.7801(4) 0.0378(9) Uani 1 1 d . . .
H6 H 1.1904 -0.0002 0.7847 0.048 Uiso 1 1 d . . .
C12 C 0.9441(5) -0.03721(15) 0.6892(4) 0.0392(9) Uani 1 1 d . . .
H7 H 0.9674 -0.0586 0.6191 0.048 Uiso 1 1 d . . .
C13 C 0.7924(5) -0.03186(16) 0.7120(4) 0.0404(9) Uani 1 1 d . . .
H8 H 0.6810 -0.0530 0.6625 0.049 Uiso 1 1 d . . .
C14 C 0.4253(5) 0.15860(18) 0.5336(4) 0.0422(9) Uani 1 1 d . . .
H9 H 0.4108 0.1187 0.5084 0.051 Uiso 1 1 calc R . .
H10 H 0.3718 0.1822 0.4566 0.051 Uiso 1 1 calc R . .
H11 H 0.3739 0.1660 0.5998 0.051 Uiso 1 1 calc R . .
C15 C 0.7350(5) 0.18529(17) 0.4658(4) 0.0411(9) Uani 1 1 d . . .
H12 H 0.7744 0.1490 0.4445 0.049 Uiso 1 1 calc R . .
H13 H 0.8279 0.2122 0.4924 0.049 Uiso 1 1 calc R . .
H14 H 0.6461 0.1998 0.3888 0.049 Uiso 1 1 calc R . .
C16 C 0.6888(5) 0.24198(15) 0.6991(4) 0.0370(8) Uani 1 1 d . . .
H15 H 0.8187 0.2478 0.7405 0.045 Uiso 1 1 d . . .
H16 H 0.6442 0.2368 0.7733 0.045 Uiso 1 1 d . . .
H17 H 0.6419 0.2757 0.6425 0.045 Uiso 1 1 d . . .

loop_
_atom_site_aniso_label
_atom_site_aniso_U_11
_atom_site_aniso_U_22
_atom_site_aniso_U_33
_atom_site_aniso_U_23
_atom_site_aniso_U_13
_atom_site_aniso_U_12
Ti1 0.0243(4) 0.0281(3) 0.0200(3) -0.0010(2) 0.0083(3) -0.0016(2)
Cl1 0.0292(5) 0.0350(5) 0.0364(5) -0.0003(3) 0.0163(4) -0.0036(3)
Cl2 0.0340(5) 0.0474(5) 0.0242(4) -0.0063(3) 0.0056(4) -0.0015(4)
Si1 0.0250(5) 0.0322(5) 0.0285(5) 0.0024(4) 0.0092(4) 0.0015(4)
F1 0.081(2) 0.079(2) 0.118(3) -0.029(2) 0.073(2) -0.0397(18)
F2 0.0292(14) 0.140(3) 0.0545(16) 0.0176(18) 0.0206(13) 0.0099(15)
F3 0.0420(15) 0.125(3) 0.0300(13) -0.0062(14) 0.0198(11) -0.0181(15)
F4 0.0309(16) 0.180(4) 0.092(3) -0.079(3) 0.0098(16) -0.0086(19)
F5 0.0688(19) 0.115(3) 0.0347(14) -0.0217(15) 0.0153(13) -0.0399(18)
F6 0.135(3) 0.0572(19) 0.093(3) 0.0130(17) -0.046(2) -0.055(2)
N1 0.0258(14) 0.0303(14) 0.0215(13) 0.0009(10) 0.0098(11) -0.0016(11)
C1 0.0283(17) 0.0275(15) 0.0214(15) -0.0009(12) 0.0092(13) 0.0001(13)
C2 0.0282(18) 0.0323(17) 0.0286(17) -0.0020(13) 0.0105(14) -0.0037(13)
C3 0.0258(18) 0.0421(19) 0.0287(18) -0.0012(14) 0.0106(14) -0.0013(14)
C4 0.0297(19) 0.0407(19) 0.0218(16) -0.0039(13) 0.0094(14) 0.0022(14)
C5 0.0267(18) 0.0332(17) 0.0280(17) -0.0074(13) 0.0076(14) -0.0027(13)
C6 0.0256(17) 0.0306(17) 0.0291(17) -0.0017(13) 0.0114(14) -0.0021(13)
C7 0.032(2) 0.067(3) 0.0301(19) -0.0073(17) 0.0148(16) -0.0101(18)
C8 0.035(2) 0.049(2) 0.0308(19) -0.0097(16) 0.0110(16) -0.0083(17)
C9 0.046(2) 0.0333(18) 0.037(2) 0.0098(15) 0.0231(18) 0.0021(16)
C10 0.045(2) 0.0287(17) 0.0253(17) 0.0047(13) 0.0080(15) 0.0007(15)
C11 0.037(2) 0.042(2) 0.0335(19) 0.0147(15) 0.0108(16) 0.0085(16)
C12 0.055(3) 0.0297(18) 0.036(2) 0.0030(14) 0.0194(18) 0.0095(17)
C13 0.047(2) 0.0294(18) 0.043(2) 0.0059(15) 0.0125(18) -0.0055(16)
C14 0.030(2) 0.047(2) 0.044(2) -0.0041(17) 0.0057(18) -0.0015(16)
C15 0.044(2) 0.046(2) 0.035(2) 0.0173(16) 0.0163(18) 0.0102(17)
C16 0.035(2) 0.0300(18) 0.044(2) 0.0007(15) 0.0113(17) 0.0030(15)

loop_
_atom_type_symbol
_atom_type_description
_atom_type_scat_dispersion_real
_atom_type_scat_dispersion_imag
_atom_type_scat_source
C C 0.0033 0.0016 'International Tables Vol C Tables 4.2.6.8 and 6.1.1.4'
H H 0.0000 0.0000 'International Tables Vol C Tables 4.2.6.8 and 6.1.1.4'
Cl Cl 0.1484 0.1585 'International Tables Vol C Tables 4.2.6.8 and 6.1.1.4'
F F 0.0171 0.0103 'International Tables Vol C Tables 4.2.6.8 and 6.1.1.4'
N N 0.0061 0.0033 'International Tables Vol C Tables 4.2.6.8 and 6.1.1.4'
Si Si 0.0817 0.0704 'International Tables Vol C Tables 4.2.6.8 and 6.1.1.4'
Ti Ti 0.2776 0.4457 'International Tables Vol C Tables 4.2.6.8 and 6.1.1.4'

loop_
_geom_angle_atom_site_label_1
_geom_angle_atom_site_label_2
_geom_angle_atom_site_label_3
_geom_angle
_geom_angle_site_symmetry_1
_geom_angle_site_symmetry_3
_geom_angle_publ_flag
N1 Ti1 Cl1 102.84(10) . . ?
N1 Ti1 Cl2 106.16(9) . . ?
Cl1 Ti1 Cl2 104.29(6) . . ?
N1 Ti1 C10 93.29(13) . . ?
Cl1 Ti1 C10 99.69(11) . . ?
Cl2 Ti1 C10 144.56(10) . . ?
N1 Ti1 C9 86.63(13) . . ?
Cl1 Ti1 C9 134.62(11) . . ?
Cl2 Ti1 C9 115.56(11) . . ?
C10 Ti1 C9 34.99(14) . . ?
N1 Ti1 C11 127.26(13) . . ?
Cl1 Ti1 C11 83.07(11) . . ?
Cl2 Ti1 C11 123.27(11) . . ?
C10 Ti1 C11 35.12(13) . . ?
C9 Ti1 C11 57.64(13) . . ?
N1 Ti1 C13 113.85(14) . . ?
Cl1 Ti1 C13 137.11(11) . . ?
Cl2 Ti1 C13 86.61(11) . . ?
C10 Ti1 C13 58.23(14) . . ?
C9 Ti1 C13 34.74(13) . . ?
C11 Ti1 C13 57.44(15) . . ?
N1 Ti1 C12 143.94(13) . . ?
Cl1 Ti1 C12 103.04(11) . . ?
Cl2 Ti1 C12 91.23(11) . . ?
C10 Ti1 C12 57.83(13) . . ?
C9 Ti1 C12 57.31(13) . . ?
C11 Ti1 C12 34.20(14) . . ?
C13 Ti1 C12 34.43(15) . . ?
N1 Si1 C15 112.93(16) . . ?
N1 Si1 C14 107.70(17) . . ?
C15 Si1 C14 109.6(2) . . ?
N1 Si1 C16 107.53(16) . . ?
C15 Si1 C16 108.28(19) . . ?
C14 Si1 C16 110.85(18) . . ?
C1 N1 Si1 110.7(2) . . ?
C1 N1 Ti1 129.0(2) . . ?
Si1 N1 Ti1 120.35(15) . . ?
C2 C1 C6 118.4(3) . . ?
C2 C1 N1 121.4(3) . . ?
C6 C1 N1 120.1(3) . . ?
C3 C2 C1 120.2(3) . . ?
C4 C3 C2 121.5(3) . . ?
C4 C3 C7 119.5(3) . . ?
C2 C3 C7 119.0(3) . . ?
C5 C4 C3 118.4(3) . . ?
C4 C5 C6 120.9(3) . . ?
C4 C5 C8 119.7(3) . . ?
C6 C5 C8 119.4(3) . . ?
C5 C6 C1 120.5(3) . . ?
F3 C7 F1 107.5(4) . . ?
F3 C7 F2 105.9(3) . . ?
F1 C7 F2 104.6(4) . . ?
F3 C7 C3 113.9(3) . . ?
F1 C7 C3 112.2(3) . . ?
F2 C7 C3 112.1(3) . . ?
F6 C8 F4 108.2(4) . . ?
F6 C8 F5 106.3(4) . . ?
F4 C8 F5 103.0(4) . . ?
F6 C8 C5 112.3(3) . . ?
F4 C8 C5 112.7(3) . . ?
F5 C8 C5 113.7(3) . . ?
C10 C9 C13 108.7(3) . . ?
C10 C9 Ti1 71.9(2) . . ?
C13 C9 Ti1 73.5(2) . . ?
C9 C10 C11 107.1(3) . . ?
C9 C10 Ti1 73.1(2) . . ?
C11 C10 Ti1 73.8(2) . . ?
C12 C11 C10 108.2(3) . . ?
C12 C11 Ti1 73.5(2) . . ?
C10 C11 Ti1 71.1(2) . . ?
C11 C12 C13 108.6(3) . . ?
C11 C12 Ti1 72.3(2) . . ?
C13 C12 Ti1 72.3(2) . . ?
C12 C13 C9 107.4(4) . . ?
C12 C13 Ti1 73.3(2) . . ?
C9 C13 Ti1 71.7(2) . . ?

loop_
_geom_bond_atom_site_label_1
_geom_bond_atom_site_label_2
_geom_bond_distance
_geom_bond_site_symmetry_2
_geom_bond_publ_flag
Ti1 N1 1.909(3) . ?
Ti1 Cl1 2.2695(15) . ?
Ti1 Cl2 2.2711(15) . ?
Ti1 C10 2.326(4) . ?
Ti1 C9 2.340(4) . ?
Ti1 C11 2.360(4) . ?
Ti1 C13 2.363(4) . ?
Ti1 C12 2.376(4) . ?
Si1 N1 1.809(3) . ?
Si1 C15 1.857(4) . ?
Si1 C14 1.863(4) . ?
Si1 C16 1.865(4) . ?
F1 C7 1.335(5) . ?
F2 C7 1.340(5) . ?
F3 C7 1.322(5) . ?
F4 C8 1.319(5) . ?
F5 C8 1.324(5) . ?
F6 C8 1.298(5) . ?
N1 C1 1.432(4) . ?
C1 C2 1.393(5) . ?
C1 C6 1.399(5) . ?
C2 C3 1.390(5) . ?
C3 C4 1.387(5) . ?
C3 C7 1.501(5) . ?
C4 C5 1.384(5) . ?
C5 C6 1.396(5) . ?
C5 C8 1.493(5) . ?
C9 C10 1.403(6) . ?
C9 C13 1.404(5) . ?
C10 C11 1.414(5) . ?
C11 C12 1.392(6) . ?
C12 C13 1.403(6) . ?
